data_4340308
loop_
_publ_author_name
'Earl, Lyndsey D.'
'Nagle, Jeffrey K.'
'Wolf, Michael O.'

_publ_section_title
;
 Tuning the extended structure and electronic properties of gold(i)
 thienyl pyrazolates.
;
_journal_issue 14
_journal_name_full 'Inorganic chemistry'
_journal_page_first 7106
_journal_page_last 7117
_journal_paper_doi 10.1021/ic4031365
_journal_volume 53
_journal_year 2014
_chemical_formula_sum 'C45 H63 Au3 N6 S3'
_chemical_formula_weight 1375.09
_chemical_name_systematic
;
 ?
;
_space_group_IT_number 15
_symmetry_cell_setting monoclinic
_symmetry_space_group_name_Hall '-C 2yc'
_symmetry_space_group_name_H-M 'C 1 2/c 1'
_atom_sites_solution_hydrogens geom
_atom_sites_solution_primary direct
_atom_sites_solution_secondary difmap
_audit_creation_method SHELXL-97
_cell_angle_alpha 90.00
_cell_angle_beta 103.142(2)
_cell_angle_gamma 90.00
_cell_formula_units_Z 8
_cell_length_a 34.404(5)
_cell_length_b 22.375(3)
_cell_length_c 13.0426(19)
_cell_measurement_reflns_used 9913
_cell_measurement_temperature 90(2)
_cell_measurement_theta_max 25.314
_cell_measurement_theta_min 2.429
_cell_volume 9777(2)
_computing_structure_refinement 'SHELXL-97 (Sheldrick, 2008)'
_diffrn_ambient_temperature 90(2)
_diffrn_measured_fraction_theta_full 0.998
_diffrn_measured_fraction_theta_max 0.998
_diffrn_measurement_device_type 'Bruker APEX II DUO'
_diffrn_measurement_method 'area detector'
_diffrn_radiation_monochromator graphite
_diffrn_radiation_source 'fine-focus sealed tube'
_diffrn_radiation_type MoK\a
_diffrn_radiation_wavelength 0.71073
_diffrn_reflns_av_R_equivalents 0.0519
_diffrn_reflns_av_sigmaI/netI 0.0521
_diffrn_reflns_limit_h_max 41
_diffrn_reflns_limit_h_min -41
_diffrn_reflns_limit_k_max 26
_diffrn_reflns_limit_k_min -26
_diffrn_reflns_limit_l_max 15
_diffrn_reflns_limit_l_min -15
_diffrn_reflns_number 36578
_diffrn_reflns_theta_full 25.31
_diffrn_reflns_theta_max 25.31
_diffrn_reflns_theta_min 1.09
_exptl_absorpt_coefficient_mu 9.145
_exptl_absorpt_correction_T_max 0.8329
_exptl_absorpt_correction_T_min 0.5500
_exptl_absorpt_correction_type multi-scan
_exptl_crystal_colour colorless
_exptl_crystal_density_diffrn 1.868
_exptl_crystal_density_method 'not measured'
_exptl_crystal_description plate
_exptl_crystal_F_000 5280
_exptl_crystal_size_max 0.21
_exptl_crystal_size_mid 0.10
_exptl_crystal_size_min 0.02
_refine_diff_density_max 4.137
_refine_diff_density_min -3.179
_refine_diff_density_rms 0.658
_refine_ls_extinction_method none
_refine_ls_goodness_of_fit_ref 1.061
_refine_ls_hydrogen_treatment mixed
_refine_ls_matrix_type full
_refine_ls_number_parameters 563
_refine_ls_number_reflns 8908
_refine_ls_number_restraints 479
_refine_ls_restrained_S_all 1.041
_refine_ls_R_factor_all 0.1081
_refine_ls_R_factor_gt 0.0612
_refine_ls_shift/su_max 0.003
_refine_ls_shift/su_mean 0.000
_refine_ls_structure_factor_coef Fsqd
_refine_ls_weighting_details 'calc w=1/[\s^2^(Fo^2^)+(0.0860P)^2^+730.8306P] where P=(Fo^2^+2Fc^2^)/3'
_refine_ls_weighting_scheme calc
_refine_ls_wR_factor_gt 0.1501
_refine_ls_wR_factor_ref 0.1969
_reflns_number_gt 6156
_reflns_number_total 8908
_reflns_threshold_expression >2\s(I)
_cod_data_source_file ic4031365_si_002.cif
_cod_data_source_block AuPz*3HT
_cod_depositor_comments 'Adding full bibliography for 4340307--4340308.cif.'
_cod_original_sg_symbol_H-M 'C 2/c'
_cod_database_code 4340308

loop_
_symmetry_equiv_pos_as_xyz
'x, y, z'
'-x, y, -z+1/2'
'x+1/2, y+1/2, z'
'-x+1/2, y+1/2, -z+1/2'
'-x, -y, -z'
'x, -y, z-1/2'
'-x+1/2, -y+1/2, -z'
'x+1/2, -y+1/2, z-1/2'

loop_
_atom_site_label
_atom_site_type_symbol
_atom_site_fract_x
_atom_site_fract_y
_atom_site_fract_z
_atom_site_U_iso_or_equiv
_atom_site_adp_type
_atom_site_occupancy
_atom_site_symmetry_multiplicity
_atom_site_calc_flag
_atom_site_refinement_flags
_atom_site_disorder_assembly
_atom_site_disorder_group
C1 C 0.3689(6) 0.1822(7) 0.4540(14) 0.041(4) Uani 1 1 d U . .
H1A H 0.3656 0.2241 0.4384 0.062 Uiso 1 1 calc R . .
H1B H 0.3624 0.1598 0.3897 0.062 Uiso 1 1 calc R . .
H1C H 0.3960 0.1745 0.4896 0.062 Uiso 1 1 calc R . .
C2 C 0.3421(4) 0.1644(6) 0.5222(11) 0.026(3) Uani 1 1 d U . .
C3 C 0.3364(5) 0.1078(6) 0.5640(13) 0.032(3) Uani 1 1 d U . .
C4 C 0.3056(5) 0.1169(6) 0.6198(12) 0.028(3) Uani 1 1 d U . .
C5 C 0.2876(5) 0.0724(7) 0.6820(13) 0.034(4) Uani 1 1 d U . .
H5A H 0.2676 0.0917 0.7110 0.051 Uiso 1 1 calc R . .
H5B H 0.3081 0.0566 0.7381 0.051 Uiso 1 1 calc R . .
H5C H 0.2757 0.0403 0.6367 0.051 Uiso 1 1 calc R . .
C6 C 0.3574(6) 0.0516(7) 0.5572(13) 0.039(4) Uani 1 1 d U . .
C7 C 0.3891(6) 0.0300(9) 0.6292(17) 0.054(5) Uani 1 1 d U B .
C8 C 0.4020(7) -0.0274(9) 0.5967(19) 0.062(6) Uani 1 1 d U . .
H8 H 0.4226 -0.0496 0.6379 0.074 Uiso 1 1 calc R . .
C9 C 0.3823(7) -0.0445(8) 0.5056(17) 0.057(6) Uani 1 1 d U . .
H9 H 0.3878 -0.0793 0.4724 0.069 Uiso 1 1 calc R . .
C10 C 0.4080(7) 0.0603(12) 0.732(2) 0.088(7) Uani 1 1 d DU . .
H10A H 0.4147 0.0303 0.7864 0.106 Uiso 1 1 calc R A 1
H10B H 0.3887 0.0873 0.7505 0.106 Uiso 1 1 calc R A 1
C11 C 0.4459(9) 0.0957(17) 0.728(3) 0.090(10) Uani 0.73(3) 1 d PDU B 1
H11A H 0.4394 0.1247 0.6709 0.109 Uiso 0.73(3) 1 calc PR B 1
H11B H 0.4655 0.0684 0.7112 0.109 Uiso 0.73(3) 1 calc PR B 1
C12 C 0.4645(12) 0.129(2) 0.831(3) 0.104(12) Uani 0.73(3) 1 d PDU B 1
H12A H 0.4438 0.1533 0.8489 0.125 Uiso 0.73(3) 1 calc PR B 1
H12B H 0.4847 0.1558 0.8160 0.125 Uiso 0.73(3) 1 calc PR B 1
C13 C 0.4839(15) 0.092(2) 0.928(3) 0.121(12) Uani 0.73(3) 1 d PDU B 1
H13A H 0.4630 0.0680 0.9473 0.145 Uiso 0.73(3) 1 calc PR B 1
H13B H 0.5023 0.0638 0.9073 0.145 Uiso 0.73(3) 1 calc PR B 1
C14 C 0.5067(12) 0.1234(16) 1.029(3) 0.148(13) Uani 1 1 d DU . .
H14A H 0.5243 0.1524 1.0077 0.178 Uiso 1 1 calc R B 1
H14B H 0.4873 0.1457 1.0568 0.178 Uiso 1 1 calc R B 1
C15 C 0.5320(13) 0.0870(18) 1.120(3) 0.173(18) Uani 1 1 d DU B 1
H15A H 0.5434 0.1135 1.1771 0.259 Uiso 1 1 calc R B 1
H15B H 0.5529 0.0667 1.0967 0.259 Uiso 1 1 calc R B 1
H15C H 0.5153 0.0583 1.1443 0.259 Uiso 1 1 calc R B 1
C16 C 0.2019(6) 0.1823(7) 0.8658(14) 0.039(4) Uani 1 1 d U . .
H16A H 0.2153 0.1573 0.8249 0.059 Uiso 1 1 calc R . .
H16B H 0.1749 0.1688 0.8580 0.059 Uiso 1 1 calc R . .
H16C H 0.2156 0.1803 0.9386 0.059 Uiso 1 1 calc R . .
C17 C 0.2019(4) 0.2439(5) 0.8290(10) 0.019(3) Uani 1 1 d U . .
C18 C 0.1842(5) 0.2958(6) 0.8703(12) 0.030(3) Uani 1 1 d U . .
C19 C 0.1960(5) 0.3445(6) 0.8102(12) 0.030(3) Uani 1 1 d U . .
C20 C 0.1854(7) 0.4095(8) 0.8174(18) 0.057(6) Uani 1 1 d U . .
H20A H 0.1968 0.4324 0.7693 0.086 Uiso 1 1 calc R . .
H20B H 0.1957 0.4236 0.8879 0.086 Uiso 1 1 calc R . .
H20C H 0.1569 0.4140 0.7995 0.086 Uiso 1 1 calc R . .
C21 C 0.1611(5) 0.2957(6) 0.9477(13) 0.034(4) Uani 1 1 d U . .
C22 C 0.1200(7) 0.2910(9) 0.9358(18) 0.057(5) Uani 1 1 d U . .
C23 C 0.1108(6) 0.2892(8) 1.0389(15) 0.044(4) Uani 1 1 d U . .
H23 H 0.0850 0.2830 1.0478 0.052 Uiso 1 1 calc R . .
C24 C 0.1412(5) 0.2970(7) 1.1184(14) 0.037(4) Uani 1 1 d U . .
H24 H 0.1392 0.2988 1.1883 0.044 Uiso 1 1 calc R . .
C25 C 0.0910(8) 0.2884(12) 0.831(2) 0.076(7) Uani 1 1 d U . .
H25A H 0.0670 0.3102 0.8353 0.092 Uiso 1 1 calc R . .
H25B H 0.1026 0.3081 0.7787 0.092 Uiso 1 1 calc R . .
C26 C 0.0804(11) 0.2296(16) 0.797(3) 0.111(9) Uani 1 1 d U . .
H26A H 0.0691 0.2099 0.8499 0.133 Uiso 1 1 calc R . .
H26B H 0.1043 0.2080 0.7924 0.133 Uiso 1 1 calc R . .
C27 C 0.0490(12) 0.2256(19) 0.686(3) 0.137(11) Uani 1 1 d U . .
H27A H 0.0241 0.2441 0.6915 0.165 Uiso 1 1 calc R . .
H27B H 0.0593 0.2473 0.6334 0.165 Uiso 1 1 calc R . .
C28 C 0.0411(12) 0.159(2) 0.650(3) 0.146(12) Uani 1 1 d U . .
H28A H 0.0662 0.1406 0.6451 0.175 Uiso 1 1 calc R . .
H28B H 0.0311 0.1374 0.7035 0.175 Uiso 1 1 calc R . .
C29 C 0.0112(15) 0.152(2) 0.545(4) 0.180(16) Uani 1 1 d DU . .
H29A H 0.0205 0.1738 0.4900 0.216 Uiso 1 1 calc R . .
H29B H -0.0145 0.1684 0.5489 0.216 Uiso 1 1 calc R . .
C30 C 0.008(2) 0.085(2) 0.520(6) 0.29(4) Uani 1 1 d DU . .
H30A H -0.0111 0.0785 0.4542 0.438 Uiso 1 1 calc R . .
H30B H -0.0008 0.0642 0.5750 0.438 Uiso 1 1 calc R . .
H30C H 0.0335 0.0698 0.5143 0.438 Uiso 1 1 calc R . .
C31 C 0.2686(5) 0.5177(6) 0.6189(14) 0.043(4) Uani 1 1 d DU . .
H31A H 0.2510 0.5001 0.6578 0.065 Uiso 1 1 calc R . .
H31B H 0.2539 0.5447 0.5671 0.065 Uiso 1 1 calc R . .
H31C H 0.2894 0.5392 0.6662 0.065 Uiso 1 1 calc R . .
C32 C 0.2872(4) 0.4685(6) 0.5638(11) 0.026(3) Uani 1 1 d DU . .
C33 C 0.3171(5) 0.4786(7) 0.4964(11) 0.033(3) Uani 1 1 d DU . .
C34 C 0.3241(5) 0.4215(7) 0.4694(12) 0.034(4) Uani 1 1 d U . .
C35 C 0.3513(7) 0.4015(8) 0.4004(16) 0.057(6) Uani 1 1 d U . .
H35A H 0.3507 0.3587 0.3952 0.086 Uiso 1 1 calc R . .
H35B H 0.3780 0.4145 0.4304 0.086 Uiso 1 1 calc R . .
H35C H 0.3424 0.4185 0.3315 0.086 Uiso 1 1 calc R . .
C36 C 0.3315(6) 0.5365(7) 0.4710(15) 0.043(4) Uani 1 1 d U . .
C37 C 0.3663(8) 0.5618(12) 0.507(2) 0.078(6) Uani 1 1 d U D .
C38 C 0.3689(7) 0.6192(10) 0.4592(18) 0.064(5) Uani 1 1 d U . .
H38 H 0.3917 0.6430 0.4757 0.077 Uiso 1 1 calc R . .
C39 C 0.3365(6) 0.6351(9) 0.3900(19) 0.075(6) Uani 1 1 d DU . .
H39 H 0.3343 0.6693 0.3485 0.090 Uiso 1 1 calc R . .
C40 C 0.4010(10) 0.5267(17) 0.571(2) 0.111(9) Uani 1 1 d DU . .
H40A H 0.4259 0.5459 0.5669 0.133 Uiso 1 1 calc R C 1
H40B H 0.4010 0.4867 0.5421 0.133 Uiso 1 1 calc R C 1
C41 C 0.3973(12) 0.524(2) 0.686(2) 0.114(12) Uani 0.79(4) 1 d PDU D 1
H41A H 0.3695 0.5181 0.6880 0.137 Uiso 0.79(4) 1 calc PR D 1
H41B H 0.4065 0.5608 0.7211 0.137 Uiso 0.79(4) 1 calc PR D 1
C42 C 0.4251(14) 0.466(2) 0.748(4) 0.177(15) Uani 1 1 d DU . .
H42A H 0.4526 0.4718 0.7437 0.213 Uiso 1 1 calc R D 1
H42B H 0.4246 0.4674 0.8224 0.213 Uiso 1 1 calc R D 1
C43 C 0.4128(15) 0.402(2) 0.709(4) 0.192(16) Uani 1 1 d DU D .
H43A H 0.4151 0.4001 0.6358 0.230 Uiso 1 1 calc R E 1
H43B H 0.3847 0.3976 0.7078 0.230 Uiso 1 1 calc R E 1
C44 C 0.434(2) 0.346(2) 0.764(5) 0.193(19) Uani 0.73(6) 1 d PDU D 1
H44A H 0.4625 0.3513 0.7719 0.231 Uiso 0.73(6) 1 calc PR D 1
H44B H 0.4290 0.3440 0.8339 0.231 Uiso 0.73(6) 1 calc PR D 1
C45 C 0.4226(15) 0.285(2) 0.710(4) 0.196(18) Uani 1 1 d DU . .
H45A H 0.4369 0.2537 0.7536 0.294 Uiso 1 1 calc R D 1
H45B H 0.4294 0.2845 0.6428 0.294 Uiso 1 1 calc R D 1
H45C H 0.3945 0.2785 0.7011 0.294 Uiso 1 1 calc R D 1
N1 N 0.3163(4) 0.2034(5) 0.5494(10) 0.029(3) Uani 1 1 d U . .
N2 N 0.2958(4) 0.1748(5) 0.6121(9) 0.025(3) Uani 1 1 d U . .
N3 N 0.2209(4) 0.2633(5) 0.7564(9) 0.024(3) Uani 1 1 d U . .
N4 N 0.2164(4) 0.3243(5) 0.7438(10) 0.032(3) Uani 1 1 d U . .
N5 N 0.2821(4) 0.4112(5) 0.5726(10) 0.028(3) Uani 1 1 d U . .
N6 N 0.3042(4) 0.3813(5) 0.5146(10) 0.032(3) Uani 1 1 d U . .
S1 S 0.34451(19) 0.0047(2) 0.4520(4) 0.0580(14) Uani 1 1 d . . .
S2 S 0.18567(15) 0.3035(2) 1.0786(4) 0.0473(12) Uani 1 1 d . . .
S3 S 0.2986(2) 0.5839(3) 0.3865(5) 0.0753(19) Uani 1 1 d D . .
Au1 Au 0.30887(2) 0.29190(2) 0.52790(5) 0.02897(19) Uani 1 1 d . . .
Au2 Au 0.256744(19) 0.21912(2) 0.67897(4) 0.02791(18) Uani 1 1 d . . .
Au3 Au 0.24883(2) 0.36739(2) 0.65588(5) 0.0319(2) Uani 1 1 d . . .

loop_
_atom_site_aniso_label
_atom_site_aniso_U_11
_atom_site_aniso_U_22
_atom_site_aniso_U_33
_atom_site_aniso_U_23
_atom_site_aniso_U_13
_atom_site_aniso_U_12
C1 0.058(12) 0.030(9) 0.044(10) 0.006(7) 0.028(9) -0.006(8)
C2 0.027(5) 0.025(5) 0.031(5) 0.001(4) 0.018(4) -0.008(4)
C3 0.041(9) 0.010(6) 0.048(9) 0.002(6) 0.017(7) 0.011(6)
C4 0.035(9) 0.021(7) 0.037(8) 0.000(6) 0.028(7) -0.013(6)
C5 0.032(9) 0.027(8) 0.055(10) -0.005(7) 0.033(8) -0.012(7)
C6 0.056(11) 0.026(8) 0.042(9) 0.003(7) 0.027(8) 0.008(8)
C7 0.057(12) 0.043(10) 0.063(11) -0.003(9) 0.016(10) 0.010(9)
C8 0.063(13) 0.054(11) 0.077(13) 0.004(10) 0.032(11) 0.032(10)
C9 0.086(15) 0.035(10) 0.068(13) -0.001(9) 0.053(12) 0.007(10)
C10 0.072(15) 0.090(16) 0.097(16) -0.033(14) 0.007(13) 0.011(13)
C11 0.073(18) 0.11(2) 0.09(2) -0.044(17) 0.020(16) -0.005(17)
C11B 0.08(2) 0.11(3) 0.09(3) -0.05(2) 0.02(2) -0.01(2)
C12 0.08(2) 0.14(3) 0.09(2) -0.04(2) 0.012(18) 0.00(2)
C12B 0.09(3) 0.14(3) 0.10(3) -0.05(2) 0.01(2) -0.01(3)
C13 0.10(2) 0.16(3) 0.10(2) -0.05(2) 0.01(2) -0.01(2)
C13B 0.11(3) 0.16(3) 0.10(3) -0.06(3) 0.01(3) 0.00(3)
C14 0.13(2) 0.18(3) 0.12(2) -0.07(2) 0.00(2) -0.01(2)
C15 0.18(4) 0.18(4) 0.14(3) -0.03(3) -0.01(3) -0.06(3)
C16 0.049(8) 0.024(6) 0.050(8) -0.004(6) 0.022(7) 0.005(6)
C17 0.024(5) 0.010(4) 0.022(4) 0.003(4) 0.002(4) 0.004(4)
C18 0.042(9) 0.024(7) 0.031(8) -0.005(6) 0.025(7) -0.006(7)
C19 0.046(7) 0.008(5) 0.038(7) -0.001(5) 0.013(6) 0.000(5)
C20 0.073(15) 0.032(10) 0.079(14) -0.003(9) 0.044(12) 0.011(10)
C21 0.052(10) 0.018(7) 0.036(8) -0.002(6) 0.023(8) 0.009(7)
C22 0.060(12) 0.051(11) 0.063(11) 0.003(9) 0.025(10) -0.008(9)
C23 0.043(8) 0.044(7) 0.051(8) 0.003(6) 0.027(6) -0.001(6)
C24 0.037(7) 0.035(7) 0.044(7) -0.002(6) 0.022(6) 0.006(6)
C25 0.057(14) 0.104(17) 0.071(14) -0.012(13) 0.020(11) -0.020(13)
C26 0.11(2) 0.13(2) 0.094(18) 0.000(18) 0.026(16) -0.016(18)
C27 0.12(2) 0.16(3) 0.12(2) -0.03(2) 0.015(19) -0.02(2)
C28 0.12(2) 0.17(3) 0.14(2) -0.03(2) 0.00(2) -0.03(2)
C29 0.17(2) 0.18(2) 0.18(2) -0.023(17) 0.024(16) -0.016(17)
C30 0.28(4) 0.29(4) 0.30(4) -0.01(2) 0.07(2) 0.00(2)
C31 0.051(11) 0.034(9) 0.057(11) 0.003(8) 0.039(10) -0.011(8)
C32 0.028(6) 0.029(6) 0.030(6) -0.001(5) 0.023(5) 0.006(5)
C33 0.047(7) 0.029(6) 0.030(6) 0.010(5) 0.022(6) -0.013(6)
C34 0.048(7) 0.029(6) 0.034(6) -0.007(5) 0.030(6) 0.007(6)
C35 0.091(17) 0.024(9) 0.065(13) 0.009(8) 0.035(12) 0.012(10)
C36 0.064(12) 0.023(8) 0.056(10) 0.005(7) 0.045(9) 0.005(8)
C37 0.074(14) 0.074(14) 0.093(15) 0.024(12) 0.034(12) -0.012(12)
C38 0.070(9) 0.058(8) 0.072(9) 0.003(7) 0.032(7) -0.020(7)
C39 0.101(10) 0.058(9) 0.073(9) 0.019(7) 0.032(8) -0.026(8)
C40 0.085(17) 0.14(2) 0.112(19) 0.007(17) 0.027(16) -0.010(17)
C41 0.09(2) 0.18(3) 0.08(2) 0.00(2) 0.033(18) 0.02(2)
C41B 0.10(3) 0.19(3) 0.10(3) 0.01(3) 0.03(3) 0.01(3)
C42 0.14(3) 0.25(4) 0.13(3) 0.02(3) 0.01(2) 0.01(3)
C43 0.15(3) 0.29(4) 0.13(3) 0.01(3) 0.00(2) -0.02(3)
C44 0.16(3) 0.30(5) 0.12(3) 0.03(3) 0.03(3) -0.03(3)
C44B 0.16(3) 0.30(5) 0.12(3) 0.03(3) 0.01(3) -0.04(4)
C45 0.16(3) 0.32(5) 0.11(3) 0.04(3) 0.02(2) -0.08(3)
N1 0.049(8) 0.003(5) 0.041(7) 0.001(5) 0.021(6) -0.004(5)
N2 0.033(7) 0.017(6) 0.027(6) 0.005(5) 0.015(5) -0.001(5)
N3 0.040(7) 0.009(5) 0.026(6) 0.004(4) 0.015(6) 0.001(5)
N4 0.048(8) 0.015(6) 0.043(7) -0.006(5) 0.030(7) -0.009(6)
N5 0.042(8) 0.012(5) 0.035(7) 0.002(5) 0.020(6) -0.005(5)
N6 0.051(9) 0.012(6) 0.041(7) 0.001(5) 0.028(7) -0.001(6)
S1 0.087(4) 0.032(2) 0.059(3) -0.014(2) 0.025(3) 0.007(3)
S2 0.042(3) 0.065(3) 0.039(2) -0.002(2) 0.019(2) 0.002(2)
S3 0.109(5) 0.042(3) 0.072(4) 0.024(3) 0.016(4) -0.011(3)
Au1 0.0466(4) 0.0162(3) 0.0290(3) -0.0006(2) 0.0188(3) -0.0012(2)
Au2 0.0442(4) 0.0163(3) 0.0288(3) -0.0011(2) 0.0200(3) 0.0009(2)
Au3 0.0544(4) 0.0159(3) 0.0326(3) -0.0007(2) 0.0252(3) -0.0019(3)

loop_
_atom_type_symbol
_atom_type_description
_atom_type_scat_dispersion_real
_atom_type_scat_dispersion_imag
_atom_type_scat_source
C C 0.0033 0.0016 'International Tables Vol C Tables 4.2.6.8 and 6.1.1.4'
H H 0.0000 0.0000 'International Tables Vol C Tables 4.2.6.8 and 6.1.1.4'
N N 0.0061 0.0033 'International Tables Vol C Tables 4.2.6.8 and 6.1.1.4'
S S 0.1246 0.1234 'International Tables Vol C Tables 4.2.6.8 and 6.1.1.4'
Au Au -2.0133 8.8022 'International Tables Vol C Tables 4.2.6.8 and 6.1.1.4'

loop_
_geom_angle_atom_site_label_1
_geom_angle_atom_site_label_2
_geom_angle_atom_site_label_3
_geom_angle
_geom_angle_site_symmetry_1
_geom_angle_site_symmetry_3
C2 C1 H1A 109.5 . .
C2 C1 H1B 109.5 . .
H1A C1 H1B 109.5 . .
C2 C1 H1C 109.5 . .
H1A C1 H1C 109.5 . .
H1B C1 H1C 109.5 . .
N1 C2 C3 108.8(12) . .
N1 C2 C1 121.4(13) . .
C3 C2 C1 129.6(14) . .
C2 C3 C4 104.7(12) . .
C2 C3 C6 129.4(14) . .
C4 C3 C6 125.9(13) . .
N2 C4 C3 107.7(11) . .
N2 C4 C5 123.6(12) . .
C3 C4 C5 128.6(13) . .
C4 C5 H5A 109.5 . .
C4 C5 H5B 109.5 . .
H5A C5 H5B 109.5 . .
C4 C5 H5C 109.5 . .
H5A C5 H5C 109.5 . .
H5B C5 H5C 109.5 . .
C7 C6 C3 126.6(17) . .
C7 C6 S1 111.0(13) . .
C3 C6 S1 122.5(14) . .
C6 C7 C8 111.4(19) . .
C6 C7 C10 124.7(19) . .
C8 C7 C10 124(2) . .
C9 C8 C7 114(2) . .
C9 C8 H8 123.2 . .
C7 C8 H8 123.2 . .
C8 C9 S1 112.0(15) . .
C8 C9 H9 124.0 . .
S1 C9 H9 124.0 . .
C7 C10 C11 114(2) . .
C7 C10 C11B 122(4) . .
C11 C10 C11B 62(4) . .
C7 C10 H10A 108.8 . .
C11 C10 H10A 108.8 . .
C11B C10 H10A 47.6 . .
C7 C10 H10B 108.8 . .
C11 C10 H10B 108.8 . .
C11B C10 H10B 127.6 . .
H10A C10 H10B 107.7 . .
C10 C11 C12 114(3) . .
C10 C11 H11A 108.7 . .
C12 C11 H11A 108.7 . .
C10 C11 H11B 108.7 . .
C12 C11 H11B 108.7 . .
H11A C11 H11B 107.6 . .
C10 C11B C12B 107(6) . .
C10 C11B H11C 110.3 . .
C12B C11B H11C 110.3 . .
C10 C11B H11D 110.3 . .
C12B C11B H11D 110.3 . .
H11C C11B H11D 108.6 . .
C11 C12 C13 119(3) . .
C11 C12 H12A 107.7 . .
C13 C12 H12A 107.7 . .
C11 C12 H12B 107.7 . .
C13 C12 H12B 107.7 . .
H12A C12 H12B 107.1 . .
C11B C12B C13B 110(7) . .
C11B C12B H12C 109.8 . .
C13B C12B H12C 109.8 . .
C11B C12B H12D 109.8 . .
C13B C12B H12D 109.8 . .
H12C C12B H12D 108.2 . .
C14 C13 C12 120(3) . .
C14 C13 H13A 107.4 . .
C12 C13 H13A 107.4 . .
C14 C13 H13B 107.4 . .
C12 C13 H13B 107.4 . .
H13A C13 H13B 106.9 . .
C12B C13B C14 96(5) . .
C12B C13B H13C 112.6 . .
C14 C13B H13C 112.6 . .
C12B C13B H13D 112.6 . .
C14 C13B H13D 112.6 . .
H13C C13B H13D 110.1 . .
C15 C14 C13 120(3) . .
C15 C14 C13B 86(5) . .
C13 C14 C13B 35(4) . .
C15 C14 H14A 107.2 . .
C13 C14 H14A 107.2 . .
C13B C14 H14A 130.7 . .
C15 C14 H14B 107.2 . .
C13 C14 H14B 107.2 . .
C13B C14 H14B 113.8 . .
H14A C14 H14B 106.9 . .
C14 C15 H15A 109.5 . .
C14 C15 H15B 109.5 . .
H15A C15 H15B 109.5 . .
C14 C15 H15C 109.5 . .
H15A C15 H15C 109.5 . .
H15B C15 H15C 109.5 . .
C17 C16 H16A 109.5 . .
C17 C16 H16B 109.5 . .
H16A C16 H16B 109.5 . .
C17 C16 H16C 109.5 . .
H16A C16 H16C 109.5 . .
H16B C16 H16C 109.5 . .
N3 C17 C16 125.0(12) . .
N3 C17 C18 108.2(11) . .
C16 C17 C18 126.6(13) . .
C21 C18 C19 130.8(13) . .
C21 C18 C17 127.3(13) . .
C19 C18 C17 102.0(11) . .
N4 C19 C18 110.6(12) . .
N4 C19 C20 123.2(14) . .
C18 C19 C20 126.1(14) . .
C19 C20 H20A 109.5 . .
C19 C20 H20B 109.5 . .
H20A C20 H20B 109.5 . .
C19 C20 H20C 109.5 . .
H20A C20 H20C 109.5 . .
H20B C20 H20C 109.5 . .
C22 C21 C18 129.8(17) . .
C22 C21 S2 112.0(13) . .
C18 C21 S2 118.3(14) . .
C21 C22 C23 109.3(19) . .
C21 C22 C25 123.7(19) . .
C23 C22 C25 127(2) . .
C24 C23 C22 115.2(17) . .
C24 C23 H23 122.4 . .
C22 C23 H23 122.4 . .
C23 C24 S2 112.2(13) . .
C23 C24 H24 123.9 . .
S2 C24 H24 123.9 . .
C26 C25 C22 113(3) . .
C26 C25 H25A 109.0 . .
C22 C25 H25A 109.0 . .
C26 C25 H25B 109.0 . .
C22 C25 H25B 109.0 . .
H25A C25 H25B 107.8 . .
C25 C26 C27 114(3) . .
C25 C26 H26A 108.7 . .
C27 C26 H26A 108.7 . .
C25 C26 H26B 108.7 . .
C27 C26 H26B 108.7 . .
H26A C26 H26B 107.6 . .
C28 C27 C26 111(3) . .
C28 C27 H27A 109.4 . .
C26 C27 H27A 109.4 . .
C28 C27 H27B 109.4 . .
C26 C27 H27B 109.4 . .
H27A C27 H27B 108.0 . .
C29 C28 C27 113(4) . .
C29 C28 H28A 108.9 . .
C27 C28 H28A 108.9 . .
C29 C28 H28B 108.9 . .
C27 C28 H28B 108.9 . .
H28A C28 H28B 107.7 . .
C28 C29 C30 107(5) . .
C28 C29 H29A 110.4 . .
C30 C29 H29A 110.4 . .
C28 C29 H29B 110.4 . .
C30 C29 H29B 110.4 . .
H29A C29 H29B 108.6 . .
C29 C30 H30A 109.5 . .
C29 C30 H30B 109.5 . .
H30A C30 H30B 109.5 . .
C29 C30 H30C 109.5 . .
H30A C30 H30C 109.5 . .
H30B C30 H30C 109.5 . .
C32 C31 H31A 109.5 . .
C32 C31 H31B 109.5 . .
H31A C31 H31B 109.5 . .
C32 C31 H31C 109.5 . .
H31A C31 H31C 109.5 . .
H31B C31 H31C 109.5 . .
N5 C32 C33 108.8(11) . .
N5 C32 C31 125.9(11) . .
C33 C32 C31 125.1(12) . .
C34 C33 C36 133.4(12) . .
C34 C33 C32 101.2(11) . .
C36 C33 C32 125.4(13) . .
N6 C34 C33 112.1(12) . .
N6 C34 C35 120.6(14) . .
C33 C34 C35 127.3(14) . .
C34 C35 H35A 109.5 . .
C34 C35 H35B 109.5 . .
H35A C35 H35B 109.5 . .
C34 C35 H35C 109.5 . .
H35A C35 H35C 109.5 . .
H35B C35 H35C 109.5 . .
C37 C36 C33 129(2) . .
C37 C36 S3 111.8(15) . .
C33 C36 S3 118.7(15) . .
C36 C37 C38 112(2) . .
C36 C37 C40 121(2) . .
C38 C37 C40 126(2) . .
C39 C38 C37 114(2) . .
C39 C38 H38 122.8 . .
C37 C38 H38 122.8 . .
C38 C39 S3 110.9(16) . .
C38 C39 H39 124.6 . .
S3 C39 H39 124.6 . .
C37 C40 C41 109(3) . .
C37 C40 C41B 172(5) . .
C41 C40 C41B 63(4) . .
C37 C40 H40A 109.9 . .
C41 C40 H40A 109.9 . .
C41B C40 H40A 73.2 . .
C37 C40 H40B 109.9 . .
C41 C40 H40B 109.9 . .
C41B C40 H40B 75.3 . .
H40A C40 H40B 108.3 . .
C40 C41 C42 110(3) . .
C40 C41 H41A 109.7 . .
C42 C41 H41A 109.7 . .
C40 C41 H41B 109.7 . .
C42 C41 H41B 109.7 . .
H41A C41 H41B 108.2 . .
C40 C41B C42 119(4) . .
C40 C41B H41C 107.5 . .
C42 C41B H41C 107.5 . .
C40 C41B H41D 107.5 . .
C42 C41B H41D 107.5 . .
H41C C41B H41D 107.0 . .
C41B C42 C43 101(8) . .
C41B C42 C41 59(4) . .
C43 C42 C41 117(4) . .
C41B C42 H42A 59.9 . .
C43 C42 H42A 108.0 . .
C41 C42 H42A 108.0 . .
C41B C42 H42B 151.1 . .
C43 C42 H42B 108.0 . .
C41 C42 H42B 108.0 . .
H42A C42 H42B 107.2 . .
C44B C43 C42 147(8) . .
C44B C43 C44 53(5) . .
C42 C43 C44 122(4) . .
C44B C43 H43A 55.6 . .
C42 C43 H43A 106.9 . .
C44 C43 H43A 106.9 . .
C44B C43 H43B 105.7 . .
C42 C43 H43B 106.9 . .
C44 C43 H43B 106.9 . .
H43A C43 H43B 106.7 . .
C45 C44 C43 118(5) . .
C45 C44 H44A 107.9 . .
C43 C44 H44A 107.9 . .
C45 C44 H44B 107.9 . .
C43 C44 H44B 107.9 . .
H44A C44 H44B 107.2 . .
C45 C44B C43 118(5) . .
C45 C44B H44C 107.9 . .
C43 C44B H44C 107.9 . .
C45 C44B H44D 107.9 . .
C43 C44B H44D 107.9 . .
H44C C44B H44D 107.2 . .
C44B C45 C44 53(5) . .
C44B C45 H45A 147.9 . .
C44 C45 H45A 109.5 . .
C44B C45 H45B 62.3 . .
C44 C45 H45B 109.5 . .
H45A C45 H45B 109.5 . .
C44B C45 H45C 102.3 . .
C44 C45 H45C 109.5 . .
H45A C45 H45C 109.5 . .
H45B C45 H45C 109.5 . .
C2 N1 N2 108.4(11) . .
C2 N1 Au1 132.3(10) . .
N2 N1 Au1 118.9(9) . .
C4 N2 N1 110.2(11) . .
C4 N2 Au2 128.7(9) . .
N1 N2 Au2 121.1(8) . .
C17 N3 N4 110.2(11) . .
C17 N3 Au2 130.3(9) . .
N4 N3 Au2 119.3(8) . .
C19 N4 N3 109.0(11) . .
C19 N4 Au3 131.0(10) . .
N3 N4 Au3 118.7(9) . .
C32 N5 N6 109.2(10) . .
C32 N5 Au3 129.4(9) . .
N6 N5 Au3 121.4(8) . .
C34 N6 N5 108.6(11) . .
C34 N6 Au1 131.7(10) . .
N5 N6 Au1 118.9(8) . .
C6 S1 C9 91.9(10) . .
C24 S2 C21 91.2(9) . .
C39 S3 C36 90.5(11) . .
N1 Au1 N6 176.4(6) . .
N1 Au1 Au2 95.0(4) . 7_556
N6 Au1 Au2 88.6(4) . 7_556
N1 Au1 Au2 60.6(4) . .
N6 Au1 Au2 119.3(3) . .
Au2 Au1 Au2 95.24(2) 7_556 .
N2 Au2 N3 175.6(5) . .
N2 Au2 Au1 90.5(4) . 7_556
N3 Au2 Au1 93.9(4) . 7_556
N2 Au2 Au3 119.9(3) . .
N3 Au2 Au3 60.8(3) . .
Au1 Au2 Au3 88.41(2) 7_556 .
N2 Au2 Au1 59.4(3) . .
N3 Au2 Au1 121.5(3) . .
Au1 Au2 Au1 84.76(2) 7_556 .
Au3 Au2 Au1 60.670(17) . .
N5 Au3 N4 178.3(6) . .
N5 Au3 Au2 119.4(3) . .
N4 Au3 Au2 61.1(3) . .

loop_
_geom_bond_atom_site_label_1
_geom_bond_atom_site_label_2
_geom_bond_distance
_geom_bond_site_symmetry_2
C1 C2 1.47(2) .
C1 H1A 0.9600 .
C1 H1B 0.9600 .
C1 H1C 0.9600 .
C2 N1 1.349(19) .
C2 C3 1.41(2) .
C3 C4 1.43(2) .
C3 C6 1.46(2) .
C4 N2 1.337(18) .
C4 C5 1.504(18) .
C5 H5A 0.9600 .
C5 H5B 0.9600 .
C5 H5C 0.9600 .
C6 C7 1.36(3) .
C6 S1 1.704(17) .
C7 C8 1.45(3) .
C7 C10 1.51(3) .
C8 C9 1.29(3) .
C8 H8 0.9300 .
C9 S1 1.72(2) .
C9 H9 0.9300 .
C10 C11 1.535(10) .
C10 C11B 1.538(10) .
C10 H10A 0.9700 .
C10 H10B 0.9700 .
C11 C12 1.540(10) .
C11 H11A 0.9700 .
C11 H11B 0.9700 .
C11B C12B 1.539(10) .
C11B H11C 0.9700 .
C11B H11D 0.9700 .
C12 C13 1.542(10) .
C12 H12A 0.9700 .
C12 H12B 0.9700 .
C12B C13B 1.540(10) .
C12B H12C 0.9700 .
C12B H12D 0.9700 .
C13 C14 1.539(10) .
C13 H13A 0.9700 .
C13 H13B 0.9700 .
C13B C14 1.541(10) .
C13B H13C 0.9700 .
C13B H13D 0.9700 .
C14 C15 1.539(10) .
C14 H14A 0.9700 .
C14 H14B 0.9700 .
C15 H15A 0.9600 .
C15 H15B 0.9600 .
C15 H15C 0.9600 .
C16 C17 1.46(2) .
C16 H16A 0.9600 .
C16 H16B 0.9600 .
C16 H16C 0.9600 .
C17 N3 1.341(17) .
C17 C18 1.467(19) .
C18 C21 1.42(2) .
C18 C19 1.45(2) .
C19 N4 1.314(19) .
C19 C20 1.51(2) .
C20 H20A 0.9600 .
C20 H20B 0.9600 .
C20 H20C 0.9600 .
C21 C22 1.39(3) .
C21 S2 1.733(18) .
C22 C23 1.45(3) .
C22 C25 1.50(3) .
C23 C24 1.31(3) .
C23 H23 0.9300 .
C24 S2 1.730(17) .
C24 H24 0.9300 .
C25 C26 1.41(4) .
C25 H25A 0.9700 .
C25 H25B 0.9700 .
C26 C27 1.60(5) .
C26 H26A 0.9700 .
C26 H26B 0.9700 .
C27 C28 1.57(5) .
C27 H27A 0.9700 .
C27 H27B 0.9700 .
C28 C29 1.53(5) .
C28 H28A 0.9700 .
C28 H28B 0.9700 .
C29 C30 1.546(10) .
C29 H29A 0.9700 .
C29 H29B 0.9700 .
C30 H30A 0.9600 .
C30 H30B 0.9600 .
C30 H30C 0.9600 .
C31 C32 1.532(9) .
C31 H31A 0.9600 .
C31 H31B 0.9600 .
C31 H31C 0.9600 .
C32 N5 1.302(17) .
C32 C33 1.513(9) .
C33 C34 1.36(2) .
C33 C36 1.45(2) .
C34 N6 1.346(19) .
C34 C35 1.50(2) .
C35 H35A 0.9600 .
C35 H35B 0.9600 .
C35 H35C 0.9600 .
C36 C37 1.31(3) .
C36 S3 1.75(2) .
C37 C38 1.44(3) .
C37 C40 1.51(4) .
C38 C39 1.31(3) .
C38 H38 0.9300 .
C39 S3 1.728(9) .
C39 H39 0.9300 .
C40 C41 1.536(10) .
C40 C41B 1.540(10) .
C40 H40A 0.9700 .
C40 H40B 0.9700 .
C41 C42 1.71(6) .
C41 H41A 0.9700 .
C41 H41B 0.9700 .
C41B C42 1.540(7) .
C41B H41C 0.9700 .
C41B H41D 0.9700 .
C42 C43 1.542(7) .
C42 H42A 0.9700 .
C42 H42B 0.9700 .
C43 C44B 1.541(10) .
C43 C44 1.543(10) .
C43 H43A 0.9700 .
C43 H43B 0.9700 .
C44 C45 1.542(10) .
C44 H44A 0.9700 .
C44 H44B 0.9700 .
C44B C45 1.541(10) .
C44B H44C 0.9700 .
C44B H44D 0.9700 .
C45 H45A 0.9600 .
C45 H45B 0.9600 .
C45 H45C 0.9600 .
N1 N2 1.357(16) .
N1 Au1 2.007(10) .
N2 Au2 2.019(12) .
N3 N4 1.379(16) .
N3 Au2 2.020(11) .
N4 Au3 2.017(12) .
N5 N6 1.365(17) .
N5 Au3 2.003(11) .
N6 Au1 2.011(12) .
Au1 Au2 3.1091(10) 7_556
Au1 Au2 3.3700(8) .
Au2 Au1 3.1091(10) 7_556
Au2 Au3 3.3368(9) .

loop_
_geom_torsion_atom_site_label_1
_geom_torsion_atom_site_label_2
_geom_torsion_atom_site_label_3
_geom_torsion_atom_site_label_4
_geom_torsion
_geom_torsion_site_symmetry_1
_geom_torsion_site_symmetry_4
N1 C2 C3 C4 -1.0(18) . .
C1 C2 C3 C4 -177.4(17) . .
N1 C2 C3 C6 -179.1(17) . .
C1 C2 C3 C6 4(3) . .
C2 C3 C4 N2 -1.7(18) . .
C6 C3 C4 N2 176.4(16) . .
C2 C3 C4 C5 -178.8(16) . .
C6 C3 C4 C5 -1(3) . .
C2 C3 C6 C7 95(2) . .
C4 C3 C6 C7 -83(3) . .
C2 C3 C6 S1 -84(2) . .
C4 C3 C6 S1 98.0(19) . .
C3 C6 C7 C8 179.5(17) . .
S1 C6 C7 C8 -2(2) . .
C3 C6 C7 C10 1(3) . .
S1 C6 C7 C10 -179.7(18) . .
C6 C7 C8 C9 3(3) . .
C10 C7 C8 C9 -179(2) . .
C7 C8 C9 S1 -3(3) . .
C6 C7 C10 C11 -99(3) . .
C8 C7 C10 C11 83(3) . .
C6 C7 C10 C11B -169(6) . .
C8 C7 C10 C11B 13(6) . .
C7 C10 C11 C12 178(3) . .
C11B C10 C11 C12 -67(5) . .
C7 C10 C11B C12B 167(7) . .
C11 C10 C11B C12B 65(8) . .
C10 C11 C12 C13 69(5) . .
C10 C11B C12B C13B 157(10) . .
C11 C12 C13 C14 173(4) . .
C11B C12B C13B C14 167(10) . .
C12 C13 C14 C15 -170(4) . .
C12 C13 C14 C13B 174(15) . .
C12B C13B C14 C15 178(9) . .
C12B C13B C14 C13 -15(8) . .
N3 C17 C18 C21 179.3(17) . .
C16 C17 C18 C21 -6(3) . .
N3 C17 C18 C19 0.5(17) . .
C16 C17 C18 C19 175.6(16) . .
C21 C18 C19 N4 -177.8(18) . .
C17 C18 C19 N4 1.0(18) . .
C21 C18 C19 C20 0(3) . .
C17 C18 C19 C20 178.5(17) . .
C19 C18 C21 C22 88(3) . .
C17 C18 C21 C22 -91(2) . .
C19 C18 C21 S2 -91(2) . .
C17 C18 C21 S2 90.3(19) . .
C18 C21 C22 C23 176.2(15) . .
S2 C21 C22 C23 -4.5(19) . .
C18 C21 C22 C25 -4(3) . .
S2 C21 C22 C25 175.4(18) . .
C21 C22 C23 C24 5(2) . .
C25 C22 C23 C24 -175(2) . .
C22 C23 C24 S2 -3(2) . .
C21 C22 C25 C26 95(3) . .
C23 C22 C25 C26 -85(3) . .
C22 C25 C26 C27 179(3) . .
C25 C26 C27 C28 176(3) . .
C26 C27 C28 C29 180(4) . .
C27 C28 C29 C30 178(4) . .
N5 C32 C33 C34 3.0(19) . .
C31 C32 C33 C34 179.0(17) . .
N5 C32 C33 C36 -178.2(17) . .
C31 C32 C33 C36 -2(3) . .
C36 C33 C34 N6 178.7(19) . .
C32 C33 C34 N6 -3(2) . .
C36 C33 C34 C35 0(4) . .
C32 C33 C34 C35 179.1(18) . .
C34 C33 C36 C37 -76(3) . .
C32 C33 C36 C37 106(3) . .
C34 C33 C36 S3 109(2) . .
C32 C33 C36 S3 -70(2) . .
C33 C36 C37 C38 178.4(17) . .
S3 C36 C37 C38 -6(3) . .
C33 C36 C37 C40 12(4) . .
S3 C36 C37 C40 -172(2) . .
C36 C37 C38 C39 0(3) . .
C40 C37 C38 C39 166(3) . .
C37 C38 C39 S3 5(3) . .
C36 C37 C40 C41 -82(4) . .
C38 C37 C40 C41 113(3) . .
C36 C37 C40 C41B -91(51) . .
C38 C37 C40 C41B 104(50) . .
C37 C40 C41 C42 160(3) . .
C41B C40 C41 C42 -21(8) . .
C37 C40 C41B C42 35(62) . .
C41 C40 C41B C42 26(10) . .
C40 C41B C42 C43 91(13) . .
C40 C41B C42 C41 -24(9) . .
C40 C41 C42 C41B 22(9) . .
C40 C41 C42 C43 -64(5) . .
C41B C42 C43 C44B 53(12) . .
C41 C42 C43 C44B 113(11) . .
C41B C42 C43 C44 124(6) . .
C41 C42 C43 C44 -176(4) . .
C44B C43 C44 C45 -34(9) . .
C42 C43 C44 C45 -173(5) . .
C42 C43 C44B C45 128(9) . .
C44 C43 C44B C45 34(9) . .
C43 C44B C45 C44 -34(9) . .
C43 C44 C45 C44B 34(8) . .
C3 C2 N1 N2 3.4(18) . .
C1 C2 N1 N2 -179.9(14) . .
C3 C2 N1 Au1 175.4(12) . .
C1 C2 N1 Au1 -8(2) . .
C3 C4 N2 N1 3.9(18) . .
C5 C4 N2 N1 -178.9(15) . .
C3 C4 N2 Au2 -176.2(11) . .
C5 C4 N2 Au2 1(2) . .
C2 N1 N2 C4 -4.6(18) . .
Au1 N1 N2 C4 -177.8(11) . .
C2 N1 N2 Au2 175.5(10) . .
Au1 N1 N2 Au2 2.3(16) . .
C16 C17 N3 N4 -176.9(15) . .
C18 C17 N3 N4 -1.7(17) . .
C16 C17 N3 Au2 -3(2) . .
C18 C17 N3 Au2 172.4(11) . .
C18 C19 N4 N3 -2.0(19) . .
C20 C19 N4 N3 -179.7(16) . .
C18 C19 N4 Au3 -168.6(12) . .
C20 C19 N4 Au3 14(3) . .
C17 N3 N4 C19 2.4(18) . .
Au2 N3 N4 C19 -172.5(11) . .
C17 N3 N4 Au3 170.8(10) . .
Au2 N3 N4 Au3 -4.0(15) . .
C33 C32 N5 N6 -2.3(18) . .
C31 C32 N5 N6 -178.3(16) . .
C33 C32 N5 Au3 176.8(11) . .
C31 C32 N5 Au3 1(3) . .
C33 C34 N6 N5 1(2) . .
C35 C34 N6 N5 179.9(16) . .
C33 C34 N6 Au1 -167.7(13) . .
C35 C34 N6 Au1 11(3) . .
C32 N5 N6 C34 0.7(19) . .
Au3 N5 N6 C34 -178.5(11) . .
C32 N5 N6 Au1 171.4(11) . .
Au3 N5 N6 Au1 -7.8(16) . .
C7 C6 S1 C9 -0.1(15) . .
C3 C6 S1 C9 179.0(15) . .
C8 C9 S1 C6 1.9(18) . .
C23 C24 S2 C21 0.5(14) . .
C22 C21 S2 C24 2.5(14) . .
C18 C21 S2 C24 -178.2(12) . .
C38 C39 S3 C36 -7(2) . .
C37 C36 S3 C39 7.4(18) . .
C33 C36 S3 C39 -176.3(14) . .
C2 N1 Au1 N6 -83(8) . .
N2 N1 Au1 N6 88(8) . .
C2 N1 Au1 Au2 94.1(15) . 7_556
N2 N1 Au1 Au2 -94.5(11) . 7_556
C2 N1 Au1 Au2 -172.7(17) . .
N2 N1 Au1 Au2 -1.3(9) . .
C34 N6 Au1 N1 85(8) . .
N5 N6 Au1 N1 -83(9) . .
C34 N6 Au1 Au2 -92.3(16) . 7_556
N5 N6 Au1 Au2 99.5(11) . 7_556
C34 N6 Au1 Au2 172.5(14) . .
N5 N6 Au1 Au2 4.3(13) . .
C4 N2 Au2 N3 76(6) . .
N1 N2 Au2 N3 -104(6) . .
C4 N2 Au2 Au1 -97.7(14) . 7_556
N1 N2 Au2 Au1 82.2(11) . 7_556
C4 N2 Au2 Au3 173.9(12) . .
N1 N2 Au2 Au3 -6.2(13) . .
C4 N2 Au2 Au1 178.7(15) . .
N1 N2 Au2 Au1 -1.4(9) . .
C17 N3 Au2 N2 -71(6) . .
N4 N3 Au2 N2 102(6) . .
C17 N3 Au2 Au1 102.8(13) . 7_556
N4 N3 Au2 Au1 -83.6(11) . 7_556
C17 N3 Au2 Au3 -171.2(15) . .
N4 N3 Au2 Au3 2.4(9) . .
C17 N3 Au2 Au1 -171.0(11) . .
N4 N3 Au2 Au1 2.7(12) . .
N1 Au1 Au2 N2 0.9(6) . .
N6 Au1 Au2 N2 -174.9(6) . .
Au2 Au1 Au2 N2 93.7(4) 7_556 .
N1 Au1 Au2 N3 175.9(6) . .
N6 Au1 Au2 N3 0.0(6) . .
Au2 Au1 Au2 N3 -91.3(4) 7_556 .
N1 Au1 Au2 Au1 -92.8(5) . 7_556
N6 Au1 Au2 Au1 91.4(5) . 7_556
Au2 Au1 Au2 Au1 0.0 7_556 7_556
N1 Au1 Au2 Au3 176.1(5) . .
N6 Au1 Au2 Au3 0.3(5) . .
Au2 Au1 Au2 Au3 -91.12(2) 7_556 .
C32 N5 Au3 N4 -65(18) . .
N6 N5 Au3 N4 114(17) . .
C32 N5 Au3 Au2 -170.9(13) . .
N6 N5 Au3 Au2 8.0(13) . .
C19 N4 Au3 N5 61(18) . .
N3 N4 Au3 N5 -105(17) . .
C19 N4 Au3 Au2 167.9(18) . .
N3 N4 Au3 Au2 2.4(9) . .
N2 Au2 Au3 N5 1.5(6) . .
N3 Au2 Au3 N5 176.4(6) . .
Au1 Au2 Au3 N5 -88.2(4) 7_556 .
Au1 Au2 Au3 N5 -3.3(4) . .
N2 Au2 Au3 N4 -176.7(6) . .
N3 Au2 Au3 N4 -1.7(6) . .
Au1 Au2 Au3 N4 93.7(5) 7_556 .
Au1 Au2 Au3 N4 178.6(5) . .
